data_1525712
loop_
_publ_author_name
'Brandenburg, N.P.'
'Loopstra, B.O.'

_publ_section_title
;
 Uranyl sulphate hydrate, U O2 S O4 (H2 O)3.5
;
_journal_name_full 'Crystal Structure Communications'
_journal_page_first 243
_journal_page_last 246
_journal_volume 2
_journal_year 1973
_chemical_formula_sum 'H7 O9.5 S U'
_chemical_name_systematic 'U O2 (S O4) (H2 O)3.5'
_space_group_IT_number 15
_symmetry_space_group_name_Hall '-C 2yc'
_symmetry_space_group_name_H-M 'C 1 2/c 1'
_cell_angle_alpha 90
_cell_angle_beta 110.8
_cell_angle_gamma 90
_cell_formula_units_Z 8
_cell_length_a 13.7
_cell_length_b 10.79
_cell_length_c 11.91
_cell_volume 1645.828
_citation_journal_id_ASTM CSCMCS
_cod_data_source_file Brandenburg_CSCMCS_1973_789.cif
_cod_data_source_block H7O9.5S1U1
_cod_original_formula_sum 'H7 O9.5 S1 U1'
_cod_database_code 1525712

loop_
_symmetry_equiv_pos_as_xyz
x,y,z
-x,y,-z+1/2
-x,-y,-z
x,-y,z-1/2
x+1/2,y+1/2,z
-x+1/2,y+1/2,-z+1/2
-x+1/2,-y+1/2,-z
x+1/2,-y+1/2,z-1/2

loop_
_atom_site_label
_atom_site_type_symbol
_atom_site_fract_x
_atom_site_fract_y
_atom_site_fract_z
_atom_site_occupancy
_atom_site_U_iso_or_equiv
O1 O-2 0.0481 -0.2708 0.4592 1 0.0
O9 O-2 0.1393 0.117 0.29 1 0.0
O4 O-2 0.1475 0.0906 0.0459 1 0.0
O5 O-2 0.3256 -0.0315 0.4186 1 0.0
O8 O-2 0.5 -0.0336 0.25 1 0.0
S1 S+6 0.0781 -0.1478 0.4357 1 0.0
O3 O-2 0.0138 -0.0671 0.1164 1 0.0
O7 O-2 0.3356 0.1083 0.2358 1 0.0
U1 U+6 0.1852 -0.0105 0.2304 1 0.0
O10 O-2 0.2352 -0.1376 0.177 1 0.0
O2 O-2 0.1311 -0.1573 0.3476 1 0.0
O6 O-2 0.3936 -0.1783 0.0509 1 0.0
